data_2237167
loop_
_publ_author_name
'Gelbrich, Thomas'
'Braun, Doris E.'
'Griesser, Ulrich J.'

_publ_section_title
;
 Stable polymorph of morphine
;
_journal_coeditor_code IM2413
_journal_issue 1
_journal_name_full 'Acta Crystallographica Section E'
_journal_page_first o2
_journal_paper_doi 10.1107/S1600536812048945
_journal_volume 69
_journal_year 2013
_chemical_formula_iupac 'C17 H19 N O3'
_chemical_formula_moiety 'C17 H19 N O3'
_chemical_formula_sum 'C17 H19 N O3'
_chemical_formula_weight 285.33
_chemical_name_common morphine
_chemical_name_systematic
;
(5\a,6\a)-7,8-Didehydro-4,5-epoxy-17-methylmorphinan-3,6-diol
;
_space_group_IT_number 19
_symmetry_cell_setting orthorhombic
_symmetry_space_group_name_Hall 'P 2ac 2ab'
_symmetry_space_group_name_H-M 'P 21 21 21'
_atom_sites_solution_hydrogens geom
_atom_sites_solution_primary direct
_atom_sites_solution_secondary difmap
_audit_creation_method SHELXL-97
_cell_angle_alpha 90.00
_cell_angle_beta 90.00
_cell_angle_gamma 90.00
_cell_formula_units_Z 4
_cell_length_a 7.6989(10)
_cell_length_b 12.737(4)
_cell_length_c 13.740(4)
_cell_measurement_reflns_used 1360
_cell_measurement_temperature 173(2)
_cell_measurement_theta_max 68.199
_cell_measurement_theta_min 3.2138
_cell_volume 1347.4(6)
_computing_cell_refinement
;
CrysAlis PRO (Oxford Diffraction, 2003)
;
_computing_data_collection
;
CrysAlis PRO (Oxford Diffraction, 2003)
;
_computing_data_reduction
;
CrysAlis PRO (Oxford Diffraction, 2003)
;
_computing_molecular_graphics 'XP in SHELXTL (Bruker, 1998) and Mercury (Bruno <i>et al.</i>, 2002)'
_computing_publication_material 'publCIF (Westrip, 2010)'
_computing_structure_refinement 'SHELXL97 (Sheldrick, 2008)'
_computing_structure_solution 'SHELXS97 (Sheldrick, 2008)'
_diffrn_ambient_temperature 173(2)
_diffrn_detector_area_resol_mean 10.3575
_diffrn_measured_fraction_theta_full 0.980
_diffrn_measured_fraction_theta_max 0.981
_diffrn_measurement_device_type 'Oxford Diffraction Xcalibur (Ruby, Gemini ultra)'
_diffrn_measurement_method '\w scans'
_diffrn_radiation_monochromator graphite
_diffrn_radiation_source 'Enhance (Mo) X-ray Source'
_diffrn_radiation_type CuK\a
_diffrn_radiation_wavelength 1.54180
_diffrn_reflns_av_R_equivalents 0.1180
_diffrn_reflns_av_sigmaI/netI 0.0770
_diffrn_reflns_limit_h_max 8
_diffrn_reflns_limit_h_min -9
_diffrn_reflns_limit_k_max 15
_diffrn_reflns_limit_k_min -14
_diffrn_reflns_limit_l_max 16
_diffrn_reflns_limit_l_min -16
_diffrn_reflns_number 13009
_diffrn_reflns_theta_full 68.21
_diffrn_reflns_theta_max 68.21
_diffrn_reflns_theta_min 4.73
_exptl_absorpt_coefficient_mu 0.780
_exptl_absorpt_correction_T_max 1.00000
_exptl_absorpt_correction_T_min 0.62427
_exptl_absorpt_correction_type multi-scan
_exptl_absorpt_process_details
;
(CrysAlis PRO; Oxford Diffraction, 2003)
;
_exptl_crystal_colour colourless
_exptl_crystal_density_diffrn 1.407
_exptl_crystal_density_method 'not measured'
_exptl_crystal_description plate
_exptl_crystal_F_000 608
_exptl_crystal_size_max 0.15
_exptl_crystal_size_mid 0.10
_exptl_crystal_size_min 0.03
_refine_diff_density_max 0.266
_refine_diff_density_min -0.261
_refine_ls_extinction_coef 0.0043(4)
_refine_ls_extinction_expression Fc^*^=kFc[1+0.001xFc^2^\l^3^/sin(2\q)]^-1/4^
_refine_ls_extinction_method 'SHELXL97 (Sheldrick, 2008)'
_refine_ls_goodness_of_fit_ref 1.014
_refine_ls_hydrogen_treatment constr
_refine_ls_matrix_type full
_refine_ls_number_parameters 192
_refine_ls_number_reflns 1408
_refine_ls_number_restraints 0
_refine_ls_restrained_S_all 1.014
_refine_ls_R_factor_all 0.0992
_refine_ls_R_factor_gt 0.0681
_refine_ls_shift/su_max 0.000
_refine_ls_shift/su_mean 0.000
_refine_ls_structure_factor_coef Fsqd
_refine_ls_weighting_details 'calc w=1/[\s^2^(Fo^2^)+(0.0112P)^2^+2.0000P] where P=(Fo^2^+2Fc^2^)/3'
_refine_ls_weighting_scheme calc
_refine_ls_wR_factor_gt 0.1246
_refine_ls_wR_factor_ref 0.1405
_reflns_number_gt 977
_reflns_number_total 1408
_reflns_threshold_expression I>2sigma(I)
_cod_data_source_file im2413.cif
_cod_data_source_block I
_cod_database_code 2237167
_cod_database_fobs_code 2237167

loop_
_symmetry_equiv_pos_as_xyz
'x, y, z'
'-x+1/2, -y, z+1/2'
'-x, y+1/2, -z+1/2'
'x+1/2, -y+1/2, -z'

loop_
_atom_site_type_symbol
_atom_site_label
_atom_site_fract_x
_atom_site_fract_y
_atom_site_fract_z
_atom_site_U_iso_or_equiv
_atom_site_adp_type
_atom_site_calc_flag
_atom_site_refinement_flags
_atom_site_occupancy
_atom_site_symmetry_multiplicity
O O1 0.0998(5) 0.6564(3) 0.7856(3) 0.0520(12) Uani d . 1 1
H H1 0.0431 0.7103 0.7705 0.062 Uiso calc R 1 1
O O2 0.3165(5) 0.4742(3) 0.7958(3) 0.0466(11) Uani d . 1 1
O O3 0.1429(6) 0.2969(3) 0.7838(3) 0.0546(12) Uani d . 1 1
H H3 0.1096 0.3587 0.7941 0.066 Uiso calc R 1 1
N N1 0.8422(6) 0.4378(4) 0.5555(4) 0.0492(14) Uani d . 1 1
C C1 0.3549(8) 0.6662(5) 0.5563(5) 0.0458(15) Uani d . 1 1
H H1A 0.3611 0.7068 0.4984 0.055 Uiso calc R 1 1
C C2 0.2382(8) 0.6935(5) 0.6290(5) 0.0466(16) Uani d . 1 1
H H2 0.1665 0.7534 0.6198 0.056 Uiso calc R 1 1
C C3 0.2223(7) 0.6362(5) 0.7147(5) 0.0429(15) Uani d . 1 1
C C4 0.3281(7) 0.5499(4) 0.7238(5) 0.0408(14) Uani d . 1 1
C C5 0.2959(8) 0.2985(5) 0.7233(5) 0.0494(17) Uani d . 1 1
H H5 0.3554 0.2293 0.7320 0.059 Uiso calc R 1 1
C C6 0.4208(7) 0.3836(5) 0.7615(5) 0.0462(16) Uani d . 1 1
H H6 0.4902 0.3548 0.8168 0.055 Uiso calc R 1 1
C C7 0.2554(9) 0.3091(5) 0.6180(5) 0.0499(17) Uani d . 1 1
H H7 0.1398 0.2980 0.5961 0.060 Uiso calc R 1 1
C C8 0.3781(9) 0.3338(5) 0.5537(5) 0.0506(17) Uani d . 1 1
H H8 0.3524 0.3340 0.4861 0.061 Uiso calc R 1 1
C C9 0.6652(8) 0.4267(5) 0.5160(5) 0.0450(15) Uani d . 1 1
H H9 0.6748 0.3841 0.4551 0.054 Uiso calc R 1 1
C C10 0.5732(8) 0.5321(5) 0.4878(5) 0.0491(17) Uani d . 1 1
H H10A 0.6630 0.5838 0.4686 0.059 Uiso calc R 1 1
H H10B 0.4984 0.5194 0.4304 0.059 Uiso calc R 1 1
C C11 0.4634(7) 0.5792(5) 0.5682(4) 0.0410(14) Uani d . 1 1
C C12 0.4530(7) 0.5257(5) 0.6546(4) 0.0386(14) Uani d . 1 1
C C13 0.5465(8) 0.4258(5) 0.6810(4) 0.0415(15) Uani d . 1 1
C C14 0.5584(8) 0.3617(5) 0.5888(5) 0.0466(16) Uani d . 1 1
H H14 0.6227 0.2953 0.6033 0.056 Uiso calc R 1 1
C C15 0.7290(7) 0.4477(5) 0.7212(5) 0.0443(15) Uani d . 1 1
H H15A 0.7199 0.4948 0.7783 0.053 Uiso calc R 1 1
H H15B 0.7818 0.3809 0.7432 0.053 Uiso calc R 1 1
C C16 0.8453(8) 0.4978(5) 0.6457(5) 0.0521(17) Uani d . 1 1
H H16A 0.8056 0.5704 0.6329 0.062 Uiso calc R 1 1
H H16B 0.9657 0.5012 0.6708 0.062 Uiso calc R 1 1
C C17 0.9652(8) 0.4788(6) 0.4841(5) 0.060(2) Uani d . 1 1
H H17A 0.9335 0.5510 0.4672 0.090 Uiso calc R 1 1
H H17B 0.9621 0.4350 0.4254 0.090 Uiso calc R 1 1
H H17C 1.0826 0.4778 0.5117 0.090 Uiso calc R 1 1

loop_
_atom_site_aniso_label
_atom_site_aniso_U_11
_atom_site_aniso_U_22
_atom_site_aniso_U_33
_atom_site_aniso_U_12
_atom_site_aniso_U_13
_atom_site_aniso_U_23
O1 0.040(2) 0.053(2) 0.063(3) 0.012(2) 0.008(2) 0.002(2)
O2 0.031(2) 0.048(2) 0.060(3) 0.0019(19) 0.004(2) 0.000(2)
O3 0.040(2) 0.050(2) 0.074(3) -0.006(2) 0.014(3) -0.002(2)
N1 0.026(2) 0.063(3) 0.059(3) 0.001(3) 0.005(2) 0.003(3)
C1 0.040(3) 0.043(3) 0.055(4) 0.003(3) 0.002(3) 0.006(3)
C2 0.035(3) 0.044(3) 0.061(5) 0.008(3) -0.004(3) 0.000(3)
C3 0.027(3) 0.047(3) 0.055(4) 0.003(3) 0.003(3) -0.003(3)
C4 0.025(3) 0.046(3) 0.051(4) 0.000(3) 0.001(3) 0.000(3)
C5 0.034(3) 0.048(4) 0.066(5) -0.006(3) 0.009(3) -0.001(3)
C6 0.030(3) 0.048(4) 0.061(4) 0.000(3) -0.001(3) 0.003(3)
C7 0.039(3) 0.047(4) 0.064(5) -0.005(3) 0.006(3) -0.005(3)
C8 0.044(3) 0.052(4) 0.056(4) -0.005(3) 0.003(3) -0.008(3)
C9 0.037(3) 0.048(4) 0.050(4) 0.004(3) 0.003(3) -0.003(3)
C10 0.040(3) 0.058(4) 0.050(4) 0.008(3) 0.007(3) 0.006(3)
C11 0.030(3) 0.047(3) 0.045(4) 0.004(3) 0.003(3) -0.006(3)
C12 0.024(3) 0.044(3) 0.048(4) 0.002(3) -0.003(3) 0.001(3)
C13 0.030(3) 0.046(3) 0.048(4) 0.000(3) -0.002(3) 0.000(3)
C14 0.038(3) 0.038(3) 0.065(5) -0.001(3) -0.001(3) 0.002(3)
C15 0.032(3) 0.051(4) 0.050(4) 0.001(3) -0.005(3) 0.000(3)
C16 0.028(3) 0.064(4) 0.064(4) -0.003(3) 0.000(3) 0.000(4)
C17 0.033(3) 0.080(5) 0.066(5) 0.000(4) 0.008(3) 0.008(4)

loop_
_atom_type_symbol
_atom_type_description
_atom_type_scat_dispersion_real
_atom_type_scat_dispersion_imag
_atom_type_scat_source
C C 0.0181 0.0000 'International Tables Vol C Tables 4.2.6.8 and 6.1.1.4'
H H 0.0000 0.0000 'International Tables Vol C Tables 4.2.6.8 and 6.1.1.4'
N N 0.0311 0.0000 'International Tables Vol C Tables 4.2.6.8 and 6.1.1.4'
O O 0.0492 0.0000 'International Tables Vol C Tables 4.2.6.8 and 6.1.1.4'

loop_
_geom_angle_atom_site_label_1
_geom_angle_atom_site_label_2
_geom_angle_atom_site_label_3
_geom_angle
C3 O1 H1 109.5
C4 O2 C6 106.2(4)
C5 O3 H3 109.5
C16 N1 C17 112.0(5)
C16 N1 C9 112.2(5)
C17 N1 C9 112.7(5)
C2 C1 C11 120.1(6)
C2 C1 H1A 119.9
C11 C1 H1A 119.9
C1 C2 C3 122.3(6)
C1 C2 H2 118.8
C3 C2 H2 118.8
C4 C3 O1 119.3(6)
C4 C3 C2 116.4(6)
O1 C3 C2 124.1(5)
C3 C4 O2 125.7(5)
C3 C4 C12 121.7(6)
O2 C4 C12 112.4(5)
O3 C5 C7 113.0(5)
O3 C5 C6 108.9(5)
C7 C5 C6 113.5(5)
O3 C5 H5 107.0
C7 C5 H5 107.0
C6 C5 H5 107.0
O2 C6 C5 108.5(5)
O2 C6 C13 107.1(5)
C5 C6 C13 112.8(5)
O2 C6 H6 109.5
C5 C6 H6 109.5
C13 C6 H6 109.5
C8 C7 C5 121.3(6)
C8 C7 H7 119.4
C5 C7 H7 119.4
C7 C8 C14 119.7(6)
C7 C8 H8 120.1
C14 C8 H8 120.1
N1 C9 C14 107.8(5)
N1 C9 C10 115.3(5)
C14 C9 C10 112.4(5)
N1 C9 H9 107.0
C14 C9 H9 107.0
C10 C9 H9 107.0
C11 C10 C9 114.3(5)
C11 C10 H10A 108.7
C9 C10 H10A 108.7
C11 C10 H10B 108.7
C9 C10 H10B 108.7
H10A C10 H10B 107.6
C12 C11 C1 117.4(6)
C12 C11 C10 117.9(5)
C1 C11 C10 124.2(6)
C11 C12 C4 121.6(5)
C11 C12 C13 126.9(5)
C4 C12 C13 110.7(5)
C12 C13 C14 106.5(5)
C12 C13 C15 111.7(5)
C14 C13 C15 110.1(5)
C12 C13 C6 99.5(5)
C14 C13 C6 116.4(5)
C15 C13 C6 112.0(5)
C13 C14 C8 109.8(5)
C13 C14 C9 106.7(5)
C8 C14 C9 114.2(6)
C13 C14 H14 108.7
C8 C14 H14 108.7
C9 C14 H14 108.7
C16 C15 C13 111.9(5)
C16 C15 H15A 109.2
C13 C15 H15A 109.2
C16 C15 H15B 109.2
C13 C15 H15B 109.2
H15A C15 H15B 107.9
N1 C16 C15 110.7(5)
N1 C16 H16A 109.5
C15 C16 H16A 109.5
N1 C16 H16B 109.5
C15 C16 H16B 109.5
H16A C16 H16B 108.1
N1 C17 H17A 109.5
N1 C17 H17B 109.5
H17A C17 H17B 109.5
N1 C17 H17C 109.5
H17A C17 H17C 109.5
H17B C17 H17C 109.5

loop_
_geom_bond_atom_site_label_1
_geom_bond_atom_site_label_2
_geom_bond_distance
O1 C3 1.380(7)
O1 H1 0.8400
O2 C4 1.385(7)
O2 C6 1.483(7)
O3 C5 1.442(8)
O3 H3 0.8400
N1 C16 1.456(8)
N1 C17 1.460(8)
N1 C9 1.474(8)
C1 C2 1.387(9)
C1 C11 1.397(8)
C1 H1A 0.9500
C2 C3 1.390(9)
C2 H2 0.9500
C3 C4 1.374(8)
C4 C12 1.387(8)
C5 C7 1.486(9)
C5 C6 1.542(8)
C5 H5 1.0000
C6 C13 1.563(9)
C6 H6 1.0000
C7 C8 1.331(9)
C7 H7 0.9500
C8 C14 1.512(9)
C8 H8 0.9500
C9 C14 1.538(9)
C9 C10 1.566(9)
C9 H9 1.0000
C10 C11 1.516(8)
C10 H10A 0.9900
C10 H10B 0.9900
C11 C12 1.371(8)
C12 C13 1.507(8)
C13 C14 1.511(9)
C13 C15 1.535(8)
C14 H14 1.0000
C15 C16 1.512(8)
C15 H15A 0.9900
C15 H15B 0.9900
C16 H16A 0.9900
C16 H16B 0.9900
C17 H17A 0.9800
C17 H17B 0.9800
C17 H17C 0.9800

loop_
_geom_hbond_atom_site_label_D
_geom_hbond_atom_site_label_H
_geom_hbond_atom_site_label_A
_geom_hbond_site_symmetry_A
_geom_hbond_distance_DH
_geom_hbond_distance_HA
_geom_hbond_distance_DA
_geom_hbond_angle_DHA
O1 H1 O3 3_556 0.84 1.96 2.757(6) 159.4
O3 H3 O2 . 0.84 2.17 2.629(6) 114.4

loop_
_cod_related_entry_id
_cod_related_entry_database
_cod_related_entry_code
1 ChemSpider 4450907
